data_1525563
loop_
_publ_author_name
'Aleksiyko, R.'
'Diduszko, R.'
'Fink-Finowicki, J.'
'Berkowski, M.'
'Byszewski, P.'
'Kowalska, E.'

_publ_section_title
;
 Growth and structure of strontium doped La Ga O3
;
_journal_name_full 'Proceedings of SPIE'
_journal_page_first 50
_journal_page_last 54
_journal_volume 4412
_journal_year 2001
_chemical_formula_sum 'Ga La0.94 O3 Sr0.06'
_chemical_name_systematic '(La0.94 Sr0.06) (Ga O3)'
_space_group_IT_number 62
_symmetry_space_group_name_Hall '-P 2c 2ab'
_symmetry_space_group_name_H-M 'P b n m'
_cell_angle_alpha 90
_cell_angle_beta 90
_cell_angle_gamma 90
_cell_formula_units_Z 4
_cell_length_a 5.52723
_cell_length_b 5.4901
_cell_length_c 7.77095
_cell_volume 235.810
_citation_journal_id_ASTM PSISDG
_cod_data_source_file Aleksiyko_PSISDG_2001_1935.cif
_cod_data_source_block Ga1La0.94O3Sr0.06
_cod_original_cell_volume 235.8098
_cod_original_sg_symbol_Hall '-P 2ac 2n (z,x,y)'
_cod_original_formula_sum 'Ga1 La0.94 O3 Sr0.06'
_cod_database_code 1525563

loop_
_symmetry_equiv_pos_as_xyz
x,y,z
x+1/2,-y+1/2,-z
-x+1/2,y+1/2,-z+1/2
-x,-y,z+1/2
-x,-y,-z
-x-1/2,y-1/2,z
x-1/2,-y-1/2,z-1/2
x,y,-z-1/2

loop_
_atom_site_label
_atom_site_type_symbol
_atom_site_fract_x
_atom_site_fract_y
_atom_site_fract_z
_atom_site_occupancy
_atom_site_U_iso_or_equiv
O1 O-2 0.09483 0.46691 0.25 1 0.0
La1 La+3 -0.00238 0.0124 0.25 0.94 0.0
Sr1 Sr+2 -0.00238 0.0124 0.25 0.06 0.0
O2 O-2 0.74462 0.25741 0.05817 1 0.0
Ga1 Ga+3 0.5 0 0 1 0.0
